data_7243895
loop_
_publ_author_name
'Guo, Sheng-Qiang'
'Yang, Hui-Qing'
'Wang, Ai-Lian'
'Jiang, Yu-Zhen'
'Xu, Guo-Qiang'
'Luo, Yong-Chun'
'Chen, Zhao-Xu'
'Xu, Peng-Fei'

_publ_section_title
;
 Divergent Ritter-type amination via photoredox catalytic four-component
 radical-polar crossover reactions
;
_journal_issue 23
_journal_name_full 'Green Chemistry'
_journal_page_first 9571
_journal_page_last 9576
_journal_paper_doi 10.1039/D1GC03048E
_journal_volume 23
_journal_year 2021
_chemical_formula_moiety 'C25 H25 N O4 S'
_chemical_formula_sum 'C25 H25 N O4 S'
_chemical_formula_weight 435.52
_space_group_crystal_system monoclinic
_space_group_IT_number 15
_space_group_name_Hall '-I 2ya'
_space_group_name_H-M_alt 'I 1 2/a 1'
_atom_sites_solution_hydrogens geom
_atom_sites_solution_primary dual
_audit_creation_date 2020-12-29
_audit_creation_method
;
Olex2 1.3
(compiled 2020.11.12 svn.r5f609507 for OlexSys, GUI svn.r6226)
;
_audit_update_record
;
2021-03-28 deposited with the CCDC.	2021-10-25 downloaded from the CCDC.
;
_cell_angle_alpha 90
_cell_angle_beta 109.6714(18)
_cell_angle_gamma 90
_cell_formula_units_Z 8
_cell_length_a 19.8661(3)
_cell_length_b 9.09317(15)
_cell_length_c 25.7813(4)
_cell_measurement_reflns_used 8979
_cell_measurement_temperature 150.0(2)
_cell_measurement_theta_max 75.5340
_cell_measurement_theta_min 3.6380
_cell_volume 4385.48(13)
_computing_cell_refinement 'CrysAlisPro 1.171.40.84a (Rigaku OD, 2020)'
_computing_data_collection 'CrysAlisPro 1.171.40.84a (Rigaku OD, 2020)'
_computing_data_reduction 'CrysAlisPro 1.171.40.84a (Rigaku OD, 2020)'
_computing_molecular_graphics 'Olex2 1.3 (Dolomanov et al., 2009)'
_computing_publication_material 'Olex2 1.3 (Dolomanov et al., 2009)'
_computing_structure_refinement 'SHELXL 2018/3 (Sheldrick, 2015)'
_computing_structure_solution 'SHELXT  (Sheldrick, 2015)'
_diffrn_ambient_environment N~2~
_diffrn_ambient_temperature 150.0(2)
_diffrn_detector 'Hybrid Pixel Array Detector'
_diffrn_detector_area_resol_mean 10.0000
_diffrn_detector_type HyPix
_diffrn_measured_fraction_theta_full 0.998
_diffrn_measured_fraction_theta_max 0.947
_diffrn_measurement_details
;
List of Runs (angles in degrees, time in seconds):

  # Type    Start    End  Width  t~exp~   \w     \q     \k     \f   Frames
#--------------------------------------------------------------------------
  1  \w    -14.00  21.00   1.00    0.10    --   43.05 -19.00 -60.00   35
  2  \w    -26.00   7.00   1.00    0.10    --   43.05 -37.00 -60.00   33
  3  \w     -2.00  76.00   1.00    0.10    --   43.05-103.00  58.00   78
  4  \w     63.00 107.00   1.00    0.10    --  109.26-103.00  58.00   44
  5  \w     77.00 102.00   1.00    0.10    --  109.26 -77.00  90.00   25
  6  \w     37.00  67.00   1.00    0.10    --  109.26 -61.00 120.00   30
  7  \w     40.00  68.00   1.00    0.10    --  109.26 -77.00  90.00   28
  8  \w     35.00  60.00   1.00    0.10    --  109.26 -61.00  60.00   25
  9  \w     36.00  64.00   1.00    0.10    --  109.26 -61.00 -60.00   28
 10  \w     35.00  68.00   1.00    0.10    --  109.26 -61.00-120.00   33
 11  \w     37.00  63.00   1.00    0.10    --  109.26 -61.00 -90.00   26
 12  \w     42.00  68.00   1.00    0.10    --  109.26 -61.00-150.00   26
 13  \w     35.00  66.00   1.00    0.10    --  109.26 -61.00-180.00   31
 14  \w     26.00 112.00   1.00    0.10    --   43.05  57.00-120.00   86
 15  \w     87.00 166.00   1.00    0.10    --  109.26 103.00 160.00   79
 16  \w    -49.00 -24.00   1.00    0.10    -- -100.00  45.00 150.00   25
 17  \w    -52.00 -25.00   1.00    0.10    -- -100.00  45.00  90.00   27
 18  \w    -50.00 -25.00   1.00    0.10    -- -100.00  45.00  30.00   25
 19  \w    -50.00 -24.00   1.00    0.10    -- -100.00  45.00 -30.00   26
 20  \w    -54.00 -29.00   1.00    0.10    -- -100.00  45.00   0.00   25
 21  \w    -67.00 -39.00   1.00    0.10    -- -100.00  61.00 -60.00   28
 22  \w    -54.00 -27.00   1.00    0.10    -- -100.00  45.00 -90.00   27
 23  \w    -73.00 -44.00   1.00    0.10    -- -100.00  61.00   0.00   29
 24  \w    -73.00 -33.00   1.00    0.10    -- -100.00  61.00 120.00   40
 25  \w    -74.00 -49.00   1.00    0.10    -- -100.00  61.00 150.00   25
 26  \w    -70.00  -3.00   1.00    0.10    --  -43.05 103.00 160.00   67
 27  \w   -106.00 -51.00   1.00    0.10    -- -100.00 103.00 160.00   55
 28  \w   -149.00 -90.00   1.00    0.10    -- -100.00 -94.00  90.00   59
 29  \w   -152.00-108.00   1.00    0.10    -- -100.00-103.00  58.00   44
;
_diffrn_measurement_device 'four-circle diffractometer'
_diffrn_measurement_device_type 'ROD, Synergy Custom system, HyPix'
_diffrn_measurement_method '\w scans'
_diffrn_orient_matrix_type 'CrysAlisPro convention (1999,Acta A55,543-557)'
_diffrn_orient_matrix_UB_11 0.0289302000
_diffrn_orient_matrix_UB_12 -0.0556424000
_diffrn_orient_matrix_UB_13 0.0599084000
_diffrn_orient_matrix_UB_21 -0.0121411000
_diffrn_orient_matrix_UB_22 0.1533416000
_diffrn_orient_matrix_UB_23 0.0206439000
_diffrn_orient_matrix_UB_31 -0.0761133000
_diffrn_orient_matrix_UB_32 -0.0457305000
_diffrn_orient_matrix_UB_33 -0.0035850000
_diffrn_radiation_monochromator mirror
_diffrn_radiation_probe x-ray
_diffrn_radiation_type 'Cu K\a'
_diffrn_radiation_wavelength 1.54184
_diffrn_reflns_av_R_equivalents 0.0446
_diffrn_reflns_av_unetI/netI 0.0379
_diffrn_reflns_Laue_measured_fraction_full 0.998
_diffrn_reflns_Laue_measured_fraction_max 0.947
_diffrn_reflns_limit_h_max 17
_diffrn_reflns_limit_h_min -24
_diffrn_reflns_limit_k_max 9
_diffrn_reflns_limit_k_min -11
_diffrn_reflns_limit_l_max 32
_diffrn_reflns_limit_l_min -31
_diffrn_reflns_number 13779
_diffrn_reflns_point_group_measured_fraction_full 0.998
_diffrn_reflns_point_group_measured_fraction_max 0.947
_diffrn_reflns_theta_full 67.684
_diffrn_reflns_theta_max 75.911
_diffrn_reflns_theta_min 3.641
_diffrn_source 'Rotating-anode X-ray tube'
_diffrn_source_type 'Rigaku (Cu) X-ray Source'
_exptl_absorpt_coefficient_mu 1.573
_exptl_absorpt_correction_T_max 1.00000
_exptl_absorpt_correction_T_min 0.07487
_exptl_absorpt_correction_type multi-scan
_exptl_absorpt_process_details
;
CrysAlisPro 1.171.40.84a (Rigaku Oxford Diffraction, 2020)
Empirical absorption correction using spherical harmonics,
implemented in SCALE3 ABSPACK scaling algorithm.
;
_exptl_crystal_colour 'clear light colourless'
_exptl_crystal_colour_lustre clear
_exptl_crystal_colour_modifier light
_exptl_crystal_colour_primary colourless
_exptl_crystal_density_diffrn 1.319
_exptl_crystal_description block
_exptl_crystal_F_000 1840
_exptl_crystal_size_max 0.14
_exptl_crystal_size_mid 0.12
_exptl_crystal_size_min 0.07
_refine_diff_density_max 0.353
_refine_diff_density_min -0.411
_refine_diff_density_rms 0.054
_refine_ls_extinction_method none
_refine_ls_goodness_of_fit_ref 1.063
_refine_ls_hydrogen_treatment constr
_refine_ls_matrix_type full
_refine_ls_number_parameters 283
_refine_ls_number_reflns 4342
_refine_ls_number_restraints 0
_refine_ls_restrained_S_all 1.063
_refine_ls_R_factor_all 0.0481
_refine_ls_R_factor_gt 0.0446
_refine_ls_shift/su_max 0.001
_refine_ls_shift/su_mean 0.000
_refine_ls_structure_factor_coef Fsqd
_refine_ls_weighting_details 'w=1/[\s^2^(Fo^2^)+(0.0776P)^2^+1.9746P] where P=(Fo^2^+2Fc^2^)/3'
_refine_ls_weighting_scheme calc
_refine_ls_wR_factor_gt 0.1253
_refine_ls_wR_factor_ref 0.1279
_reflns_Friedel_coverage 0.000
_reflns_number_gt 3926
_reflns_number_total 4342
_reflns_threshold_expression 'I > 2\s(I)'
_cod_data_source_file d1gc03048e2.cif
_cod_data_source_block guoshq_1229
_cod_depositor_comments 'Adding full bibliography for 7243893--7243896.cif.'
_cod_database_code 7243895
_shelx_shelxl_version_number 2018/3
_shelx_space_group_comment
;
The symmetry employed for this shelxl refinement is uniquely defined
by the following loop, which should always be used as a source of
symmetry information in preference to the above space-group names.
They are only intended as comments.
;
_shelx_estimated_absorpt_t_max 0.898
_shelx_estimated_absorpt_t_min 0.810
_reflns_odcompleteness_completeness 99.83
_reflns_odcompleteness_iscentric 1
_reflns_odcompleteness_theta 66.97
_olex2_refinement_description
;
1. Fixed Uiso
 At 1.2 times of:
  All C(H) groups
 At 1.5 times of:
  All C(H,H,H) groups
2.a Ternary CH refined with riding coordinates:
 C10(H10), C17(H17)
2.b Aromatic/amide H refined with riding coordinates:
 C2(H2), C3(H3), C4(H4), C5(H5), C6(H6), C12(H12), C13(H13), C14(H14),
 C15(H15), C16(H16), C20(H20), C21(H21), C23(H23), C24(H24)
2.c Idealised Me refined as rotating group:
 C9(H9A,H9B,H9C), C18(H18A,H18B,H18C), C25(H25A,H25B,H25C)
;
_olex2_submission_special_instructions 'No special instructions were received'
_oxdiff_exptl_absorpt_empirical_details
;
Empirical correction (ABSPACK) includes:
- Absorption correction using spherical harmonics
- Frame scaling
;
_oxdiff_exptl_absorpt_empirical_full_max 9.271
_oxdiff_exptl_absorpt_empirical_full_min 0.440

loop_
_space_group_symop_operation_xyz
'x, y, z'
'-x+1/2, y, -z'
'x+1/2, y+1/2, z+1/2'
'-x+1, y+1/2, -z+1/2'
'-x, -y, -z'
'x-1/2, -y, z'
'-x+1/2, -y+1/2, -z+1/2'
'x, -y+1/2, z+1/2'

loop_
_atom_site_label
_atom_site_type_symbol
_atom_site_fract_x
_atom_site_fract_y
_atom_site_fract_z
_atom_site_U_iso_or_equiv
_atom_site_adp_type
_atom_site_occupancy
_atom_site_site_symmetry_order
_atom_site_calc_flag
_atom_site_refinement_flags_posn
_atom_site_refinement_flags_adp
_atom_site_refinement_flags_occupancy
_atom_site_disorder_assembly
_atom_site_disorder_group
S1 S 0.52182(2) 1.05650(5) 0.67961(2) 0.03583(14) Uani 1 1 d . . . . .
O1 O 0.43231(6) 0.58674(13) 0.61018(5) 0.0376(3) Uani 1 1 d . . . . .
O2 O 0.41758(6) 0.97620(13) 0.49780(5) 0.0352(3) Uani 1 1 d . . . . .
O3 O 0.59421(6) 1.04502(17) 0.71688(6) 0.0504(4) Uani 1 1 d . . . . .
O4 O 0.50440(8) 1.17095(15) 0.63845(5) 0.0490(3) Uani 1 1 d . . . . .
N1 N 0.41600(6) 0.78524(14) 0.55396(5) 0.0282(3) Uani 1 1 d . . . . .
C1 C 0.36643(7) 0.53999(16) 0.51688(6) 0.0266(3) Uani 1 1 d . . . . .
C2 C 0.37885(8) 0.38964(18) 0.52142(6) 0.0311(3) Uani 1 1 d . . . . .
H2 H 0.414654 0.351932 0.551902 0.037 Uiso 1 1 calc R U . . .
C3 C 0.33815(9) 0.29566(19) 0.48077(7) 0.0386(4) Uani 1 1 d . . . . .
H3 H 0.347190 0.195095 0.483505 0.046 Uiso 1 1 calc R U . . .
C4 C 0.28367(9) 0.3519(2) 0.43578(7) 0.0394(4) Uani 1 1 d . . . . .
H4 H 0.256162 0.288712 0.408504 0.047 Uiso 1 1 calc R U . . .
C5 C 0.27025(8) 0.5006(2) 0.43140(7) 0.0347(4) Uani 1 1 d . . . . .
H5 H 0.233453 0.537541 0.401381 0.042 Uiso 1 1 calc R U . . .
C6 C 0.31159(8) 0.59577(18) 0.47175(6) 0.0298(3) Uani 1 1 d . . . . .
H6 H 0.302708 0.696377 0.468681 0.036 Uiso 1 1 calc R U . . .
C7 C 0.40880(7) 0.63481(17) 0.56350(6) 0.0286(3) Uani 1 1 d . . . . .
C8 C 0.42485(7) 0.84548(18) 0.50636(6) 0.0284(3) Uani 1 1 d . . . . .
C9 C 0.44944(9) 0.7483(2) 0.46918(7) 0.0375(4) Uani 1 1 d . . . . .
H9A H 0.410584 0.732066 0.435466 0.056 Uiso 1 1 calc R U . . .
H9B H 0.465236 0.655768 0.487068 0.056 Uiso 1 1 calc R U . . .
H9C H 0.488232 0.794913 0.461245 0.056 Uiso 1 1 calc R U . . .
C10 C 0.42299(8) 0.88874(17) 0.60043(6) 0.0277(3) Uani 1 1 d . . . . .
H10 H 0.418811 0.987652 0.584561 0.033 Uiso 1 1 calc R U . . .
C11 C 0.35998(7) 0.87243(17) 0.62113(6) 0.0273(3) Uani 1 1 d . . . . .
C12 C 0.36143(8) 0.78934(17) 0.66668(6) 0.0299(3) Uani 1 1 d . . . . .
H12 H 0.402480 0.736930 0.685844 0.036 Uiso 1 1 calc R U . . .
C13 C 0.30241(8) 0.78342(19) 0.68403(7) 0.0342(3) Uani 1 1 d . . . . .
H13 H 0.304375 0.728338 0.714900 0.041 Uiso 1 1 calc R U . . .
C14 C 0.24032(8) 0.8599(2) 0.65525(7) 0.0370(4) Uani 1 1 d . . . . .
H14 H 0.200729 0.855996 0.666745 0.044 Uiso 1 1 calc R U . . .
C15 C 0.23798(8) 0.94163(19) 0.60944(7) 0.0360(4) Uani 1 1 d . . . . .
H15 H 0.196545 0.992455 0.589958 0.043 Uiso 1 1 calc R U . . .
C16 C 0.29711(8) 0.94820(18) 0.59240(6) 0.0314(3) Uani 1 1 d . . . . .
H16 H 0.294977 1.003538 0.561549 0.038 Uiso 1 1 calc R U . . .
C17 C 0.49911(8) 0.88093(18) 0.64453(6) 0.0300(3) Uani 1 1 d . . . . .
H17 H 0.499974 0.804250 0.671460 0.036 Uiso 1 1 calc R U . . .
C18 C 0.55758(8) 0.8496(2) 0.61953(7) 0.0370(4) Uani 1 1 d . . . . .
H18A H 0.552411 0.915867 0.589437 0.056 Uiso 1 1 calc R U . . .
H18B H 0.553255 0.750116 0.606371 0.056 Uiso 1 1 calc R U . . .
H18C H 0.603678 0.863290 0.647117 0.056 Uiso 1 1 calc R U . . .
C19 C 0.46508(8) 1.07376(18) 0.71877(6) 0.0312(3) Uani 1 1 d . . . . .
C20 C 0.47960(8) 0.99388(19) 0.76722(6) 0.0338(3) Uani 1 1 d . . . . .
H20 H 0.522011 0.941157 0.781134 0.041 Uiso 1 1 calc R U . . .
C21 C 0.43076(9) 0.9933(2) 0.79453(7) 0.0377(4) Uani 1 1 d . . . . .
H21 H 0.440372 0.939447 0.826882 0.045 Uiso 1 1 calc R U . . .
C22 C 0.36723(9) 1.0722(2) 0.77435(8) 0.0408(4) Uani 1 1 d . . . . .
C23 C 0.35539(9) 1.1570(2) 0.72724(8) 0.0439(4) Uani 1 1 d . . . . .
H23 H 0.314324 1.214321 0.714555 0.053 Uiso 1 1 calc R U . . .
C24 C 0.40316(9) 1.15792(19) 0.69886(7) 0.0381(4) Uani 1 1 d . . . . .
H24 H 0.394161 1.213767 0.667016 0.046 Uiso 1 1 calc R U . . .
C25 C 0.31202(12) 1.0639(3) 0.80246(11) 0.0609(6) Uani 1 1 d . . . . .
H25A H 0.327457 0.995210 0.832441 0.091 Uiso 1 1 calc R U . . .
H25B H 0.267293 1.031821 0.776525 0.091 Uiso 1 1 calc R U . . .
H25C H 0.306141 1.159220 0.816330 0.091 Uiso 1 1 calc R U . . .

loop_
_atom_site_aniso_label
_atom_site_aniso_U_11
_atom_site_aniso_U_22
_atom_site_aniso_U_33
_atom_site_aniso_U_23
_atom_site_aniso_U_13
_atom_site_aniso_U_12
S1 0.0359(2) 0.0356(3) 0.0347(2) -0.00728(16) 0.01008(17) -0.01128(15)
O1 0.0464(7) 0.0294(6) 0.0294(6) 0.0029(5) 0.0026(5) 0.0036(5)
O2 0.0380(6) 0.0315(6) 0.0325(6) 0.0048(5) 0.0073(5) 0.0007(5)
O3 0.0315(6) 0.0667(10) 0.0504(8) -0.0201(7) 0.0105(6) -0.0166(6)
O4 0.0744(9) 0.0341(7) 0.0407(7) -0.0032(5) 0.0225(6) -0.0162(6)
N1 0.0299(6) 0.0262(7) 0.0260(6) -0.0009(5) 0.0062(5) 0.0006(5)
C1 0.0244(6) 0.0271(8) 0.0291(7) -0.0001(6) 0.0099(6) 0.0009(5)
C2 0.0312(7) 0.0289(8) 0.0325(8) 0.0023(6) 0.0099(6) 0.0049(6)
C3 0.0458(9) 0.0254(8) 0.0435(9) -0.0032(7) 0.0137(7) 0.0009(7)
C4 0.0410(9) 0.0390(10) 0.0358(8) -0.0073(7) 0.0096(7) -0.0082(7)
C5 0.0283(7) 0.0419(10) 0.0307(8) -0.0001(7) 0.0058(6) 0.0001(7)
C6 0.0288(7) 0.0273(8) 0.0326(8) 0.0028(6) 0.0095(6) 0.0041(6)
C7 0.0273(7) 0.0265(8) 0.0303(7) -0.0002(6) 0.0072(6) 0.0040(6)
C8 0.0227(6) 0.0325(8) 0.0269(7) 0.0012(6) 0.0041(5) -0.0018(6)
C9 0.0382(8) 0.0393(9) 0.0397(9) -0.0014(7) 0.0193(7) -0.0017(7)
C10 0.0287(7) 0.0244(7) 0.0272(7) -0.0019(6) 0.0054(6) -0.0002(5)
C11 0.0264(7) 0.0244(7) 0.0267(7) -0.0042(6) 0.0032(5) -0.0016(5)
C12 0.0265(7) 0.0263(8) 0.0313(7) -0.0015(6) 0.0024(6) -0.0010(6)
C13 0.0323(8) 0.0341(9) 0.0334(8) -0.0008(7) 0.0072(6) -0.0052(6)
C14 0.0258(7) 0.0429(10) 0.0403(9) -0.0065(7) 0.0083(6) -0.0056(7)
C15 0.0249(7) 0.0377(9) 0.0371(9) -0.0040(7) -0.0003(6) 0.0032(6)
C16 0.0303(7) 0.0303(8) 0.0273(7) -0.0010(6) 0.0011(6) 0.0004(6)
C17 0.0273(7) 0.0297(8) 0.0299(7) -0.0018(6) 0.0056(6) -0.0031(6)
C18 0.0283(7) 0.0426(10) 0.0388(9) -0.0018(7) 0.0094(6) 0.0009(7)
C19 0.0318(8) 0.0292(8) 0.0283(7) -0.0062(6) 0.0043(6) -0.0051(6)
C20 0.0319(8) 0.0328(9) 0.0292(8) -0.0041(7) 0.0007(6) -0.0005(6)
C21 0.0416(9) 0.0374(9) 0.0298(8) -0.0042(7) 0.0064(7) -0.0054(7)
C22 0.0393(9) 0.0401(10) 0.0419(9) -0.0122(8) 0.0122(7) -0.0038(7)
C23 0.0389(9) 0.0387(10) 0.0480(10) -0.0055(8) 0.0065(7) 0.0083(7)
C24 0.0422(9) 0.0291(9) 0.0353(8) -0.0013(7) 0.0029(7) 0.0015(7)
C25 0.0527(12) 0.0695(15) 0.0682(14) -0.0153(12) 0.0302(11) -0.0057(10)

loop_
_atom_type_symbol
_atom_type_description
_atom_type_scat_dispersion_real
_atom_type_scat_dispersion_imag
_atom_type_scat_source
C C 0.0181 0.0091 'International Tables Vol C Tables 4.2.6.8 and 6.1.1.4'
H H 0.0000 0.0000 'International Tables Vol C Tables 4.2.6.8 and 6.1.1.4'
N N 0.0311 0.0180 'International Tables Vol C Tables 4.2.6.8 and 6.1.1.4'
O O 0.0492 0.0322 'International Tables Vol C Tables 4.2.6.8 and 6.1.1.4'
S S 0.3331 0.5567 'International Tables Vol C Tables 4.2.6.8 and 6.1.1.4'

loop_
_geom_angle_atom_site_label_1
_geom_angle_atom_site_label_2
_geom_angle_atom_site_label_3
_geom_angle
_geom_angle_site_symmetry_1
_geom_angle_site_symmetry_3
_geom_angle_publ_flag
O3 S1 O4 118.79(9) . . ?
O3 S1 C17 107.08(8) . . ?
O3 S1 C19 108.26(8) . . ?
O4 S1 C17 108.06(7) . . ?
O4 S1 C19 108.49(8) . . ?
C19 S1 C17 105.38(7) . . ?
C7 N1 C8 125.53(13) . . ?
C7 N1 C10 117.42(12) . . ?
C8 N1 C10 116.69(12) . . ?
C2 C1 C6 119.71(14) . . ?
C2 C1 C7 117.81(13) . . ?
C6 C1 C7 122.26(14) . . ?
C1 C2 H2 119.9 . . ?
C3 C2 C1 120.21(15) . . ?
C3 C2 H2 119.9 . . ?
C2 C3 H3 120.1 . . ?
C2 C3 C4 119.81(16) . . ?
C4 C3 H3 120.1 . . ?
C3 C4 H4 119.8 . . ?
C5 C4 C3 120.35(16) . . ?
C5 C4 H4 119.8 . . ?
C4 C5 H5 120.0 . . ?
C4 C5 C6 120.08(15) . . ?
C6 C5 H5 120.0 . . ?
C1 C6 H6 120.1 . . ?
C5 C6 C1 119.82(15) . . ?
C5 C6 H6 120.1 . . ?
O1 C7 N1 119.68(14) . . ?
O1 C7 C1 121.02(14) . . ?
N1 C7 C1 119.05(13) . . ?
O2 C8 N1 119.96(14) . . ?
O2 C8 C9 120.46(14) . . ?
N1 C8 C9 119.37(14) . . ?
C8 C9 H9A 109.5 . . ?
C8 C9 H9B 109.5 . . ?
C8 C9 H9C 109.5 . . ?
H9A C9 H9B 109.5 . . ?
H9A C9 H9C 109.5 . . ?
H9B C9 H9C 109.5 . . ?
N1 C10 H10 105.8 . . ?
N1 C10 C11 110.75(12) . . ?
N1 C10 C17 111.23(12) . . ?
C11 C10 H10 105.8 . . ?
C11 C10 C17 116.74(12) . . ?
C17 C10 H10 105.8 . . ?
C12 C11 C10 124.28(13) . . ?
C12 C11 C16 118.44(14) . . ?
C16 C11 C10 117.27(14) . . ?
C11 C12 H12 119.5 . . ?
C11 C12 C13 120.91(14) . . ?
C13 C12 H12 119.5 . . ?
C12 C13 H13 120.0 . . ?
C12 C13 C14 120.07(15) . . ?
C14 C13 H13 120.0 . . ?
C13 C14 H14 120.2 . . ?
C15 C14 C13 119.52(15) . . ?
C15 C14 H14 120.2 . . ?
C14 C15 H15 119.8 . . ?
C14 C15 C16 120.32(15) . . ?
C16 C15 H15 119.8 . . ?
C11 C16 H16 119.6 . . ?
C15 C16 C11 120.73(15) . . ?
C15 C16 H16 119.6 . . ?
S1 C17 H17 109.3 . . ?
C10 C17 S1 109.93(11) . . ?
C10 C17 H17 109.3 . . ?
C18 C17 S1 106.04(11) . . ?
C18 C17 C10 112.85(12) . . ?
C18 C17 H17 109.3 . . ?
C17 C18 H18A 109.5 . . ?
C17 C18 H18B 109.5 . . ?
C17 C18 H18C 109.5 . . ?
H18A C18 H18B 109.5 . . ?
H18A C18 H18C 109.5 . . ?
H18B C18 H18C 109.5 . . ?
C20 C19 S1 119.43(12) . . ?
C20 C19 C24 120.64(16) . . ?
C24 C19 S1 119.73(13) . . ?
C19 C20 H20 120.2 . . ?
C21 C20 C19 119.53(15) . . ?
C21 C20 H20 120.2 . . ?
C20 C21 H21 119.6 . . ?
C20 C21 C22 120.88(17) . . ?
C22 C21 H21 119.6 . . ?
C21 C22 C25 120.65(19) . . ?
C23 C22 C21 118.55(17) . . ?
C23 C22 C25 120.80(18) . . ?
C22 C23 H23 119.2 . . ?
C24 C23 C22 121.51(16) . . ?
C24 C23 H23 119.2 . . ?
C19 C24 H24 120.6 . . ?
C23 C24 C19 118.76(16) . . ?
C23 C24 H24 120.6 . . ?
C22 C25 H25A 109.5 . . ?
C22 C25 H25B 109.5 . . ?
C22 C25 H25C 109.5 . . ?
H25A C25 H25B 109.5 . . ?
H25A C25 H25C 109.5 . . ?
H25B C25 H25C 109.5 . . ?

loop_
_geom_bond_atom_site_label_1
_geom_bond_atom_site_label_2
_geom_bond_distance
_geom_bond_site_symmetry_2
_geom_bond_publ_flag
S1 O3 1.4394(13) . ?
S1 O4 1.4429(14) . ?
S1 C17 1.8153(17) . ?
S1 C19 1.7553(16) . ?
O1 C7 1.2162(19) . ?
O2 C8 1.209(2) . ?
N1 C7 1.406(2) . ?
N1 C8 1.4079(19) . ?
N1 C10 1.4930(19) . ?
C1 C2 1.387(2) . ?
C1 C6 1.394(2) . ?
C1 C7 1.488(2) . ?
C2 H2 0.9300 . ?
C2 C3 1.383(2) . ?
C3 H3 0.9300 . ?
C3 C4 1.391(2) . ?
C4 H4 0.9300 . ?
C4 C5 1.375(3) . ?
C5 H5 0.9300 . ?
C5 C6 1.389(2) . ?
C6 H6 0.9300 . ?
C8 C9 1.501(2) . ?
C9 H9A 0.9600 . ?
C9 H9B 0.9600 . ?
C9 H9C 0.9600 . ?
C10 H10 0.9800 . ?
C10 C11 1.524(2) . ?
C10 C17 1.5579(19) . ?
C11 C12 1.388(2) . ?
C11 C16 1.400(2) . ?
C12 H12 0.9300 . ?
C12 C13 1.390(2) . ?
C13 H13 0.9300 . ?
C13 C14 1.393(2) . ?
C14 H14 0.9300 . ?
C14 C15 1.383(3) . ?
C15 H15 0.9300 . ?
C15 C16 1.387(2) . ?
C16 H16 0.9300 . ?
C17 H17 0.9800 . ?
C17 C18 1.533(2) . ?
C18 H18A 0.9600 . ?
C18 H18B 0.9600 . ?
C18 H18C 0.9600 . ?
C19 C20 1.389(2) . ?
C19 C24 1.392(2) . ?
C20 H20 0.9300 . ?
C20 C21 1.377(2) . ?
C21 H21 0.9300 . ?
C21 C22 1.392(3) . ?
C22 C23 1.390(3) . ?
C22 C25 1.506(3) . ?
C23 H23 0.9300 . ?
C23 C24 1.380(3) . ?
C24 H24 0.9300 . ?
C25 H25A 0.9600 . ?
C25 H25B 0.9600 . ?
C25 H25C 0.9600 . ?

loop_
_geom_torsion_atom_site_label_1
_geom_torsion_atom_site_label_2
_geom_torsion_atom_site_label_3
_geom_torsion_atom_site_label_4
_geom_torsion
_geom_torsion_site_symmetry_1
_geom_torsion_site_symmetry_2
_geom_torsion_site_symmetry_3
_geom_torsion_site_symmetry_4
_geom_torsion_publ_flag
S1 C19 C20 C21 -172.21(13) . . . . ?
S1 C19 C24 C23 172.92(13) . . . . ?
O3 S1 C17 C10 -176.12(10) . . . . ?
O3 S1 C17 C18 -53.84(13) . . . . ?
O3 S1 C19 C20 -38.12(15) . . . . ?
O3 S1 C19 C24 146.93(13) . . . . ?
O4 S1 C17 C10 -47.06(12) . . . . ?
O4 S1 C17 C18 75.23(12) . . . . ?
O4 S1 C19 C20 -168.29(12) . . . . ?
O4 S1 C19 C24 16.76(15) . . . . ?
N1 C10 C11 C12 97.89(16) . . . . ?
N1 C10 C11 C16 -82.95(17) . . . . ?
N1 C10 C17 S1 151.65(10) . . . . ?
N1 C10 C17 C18 33.49(18) . . . . ?
C1 C2 C3 C4 -1.3(2) . . . . ?
C2 C1 C6 C5 -0.7(2) . . . . ?
C2 C1 C7 O1 -26.9(2) . . . . ?
C2 C1 C7 N1 158.96(13) . . . . ?
C2 C3 C4 C5 0.3(3) . . . . ?
C3 C4 C5 C6 0.6(2) . . . . ?
C4 C5 C6 C1 -0.4(2) . . . . ?
C6 C1 C2 C3 1.5(2) . . . . ?
C6 C1 C7 O1 147.78(15) . . . . ?
C6 C1 C7 N1 -26.4(2) . . . . ?
C7 N1 C8 O2 166.57(13) . . . . ?
C7 N1 C8 C9 -18.7(2) . . . . ?
C7 N1 C10 C11 -56.09(16) . . . . ?
C7 N1 C10 C17 75.45(16) . . . . ?
C7 C1 C2 C3 176.28(14) . . . . ?
C7 C1 C6 C5 -175.18(14) . . . . ?
C8 N1 C7 O1 147.40(15) . . . . ?
C8 N1 C7 C1 -38.3(2) . . . . ?
C8 N1 C10 C11 130.45(13) . . . . ?
C8 N1 C10 C17 -98.00(14) . . . . ?
C10 N1 C7 O1 -25.4(2) . . . . ?
C10 N1 C7 C1 148.86(13) . . . . ?
C10 N1 C8 O2 -20.58(19) . . . . ?
C10 N1 C8 C9 154.19(13) . . . . ?
C10 C11 C12 C13 178.02(14) . . . . ?
C10 C11 C16 C15 -178.51(14) . . . . ?
C11 C10 C17 S1 -79.95(15) . . . . ?
C11 C10 C17 C18 161.89(14) . . . . ?
C11 C12 C13 C14 0.8(2) . . . . ?
C12 C11 C16 C15 0.7(2) . . . . ?
C12 C13 C14 C15 -0.1(3) . . . . ?
C13 C14 C15 C16 -0.3(3) . . . . ?
C14 C15 C16 C11 0.0(2) . . . . ?
C16 C11 C12 C13 -1.1(2) . . . . ?
C17 S1 C19 C20 76.18(14) . . . . ?
C17 S1 C19 C24 -98.77(14) . . . . ?
C17 C10 C11 C12 -30.7(2) . . . . ?
C17 C10 C11 C16 148.42(14) . . . . ?
C19 S1 C17 C10 68.77(12) . . . . ?
C19 S1 C17 C18 -168.95(11) . . . . ?
C19 C20 C21 C22 -0.3(3) . . . . ?
C20 C19 C24 C23 -2.0(2) . . . . ?
C20 C21 C22 C23 -2.7(3) . . . . ?
C20 C21 C22 C25 176.27(17) . . . . ?
C21 C22 C23 C24 3.5(3) . . . . ?
C22 C23 C24 C19 -1.2(3) . . . . ?
C24 C19 C20 C21 2.7(2) . . . . ?
C25 C22 C23 C24 -175.52(18) . . . . ?
